data_7159840
loop_
_publ_author_name
'Kumar, Madan'
'Goswami, Avijit'

_publ_section_title
;
 Synthesis of trifluoroethoxy/aryloxy cinnolines, cinnolinones and
 indazoles from <i>o</i>-alkynylanilines <i>via</i> metal-free
 diazotization reagent.
;
_journal_issue 13
_journal_name_full 'Organic &amp; biomolecular chemistry'
_journal_page_first 2608
_journal_page_last 2619
_journal_paper_doi 10.1039/d4ob00058g
_journal_volume 22
_journal_year 2024
_chemical_formula_moiety 'C18 H18 N2 O'
_chemical_formula_sum 'C18 H18 N2 O'
_chemical_formula_weight 278.34
_space_group_crystal_system monoclinic
_space_group_IT_number 14
_space_group_name_Hall '-P 2ybc'
_space_group_name_H-M_alt 'P 1 21/c 1'
_atom_sites_solution_hydrogens geom
_audit_creation_date 2023-06-16
_audit_creation_method
;
Olex2 1.5
(compiled 2022.04.07 svn.rca3783a0 for OlexSys, GUI svn.r6498)
;
_audit_update_record
;
2023-06-16 deposited with the CCDC.	2024-02-22 downloaded from the CCDC.
;
_cell_angle_alpha 90
_cell_angle_beta 97.417(3)
_cell_angle_gamma 90
_cell_formula_units_Z 4
_cell_length_a 15.7784(19)
_cell_length_b 7.2071(9)
_cell_length_c 13.3839(14)
_cell_measurement_reflns_used 5641
_cell_measurement_temperature 298
_cell_measurement_theta_max 25.25
_cell_measurement_theta_min 2.60
_cell_volume 1509.2(3)
_computing_cell_refinement 'SAINT V8.40B (?, 2016)'
_computing_data_reduction 'SAINT V8.40B (?, 2016)'
_computing_molecular_graphics 'Olex2 1.5 (Dolomanov et al., 2009)'
_computing_publication_material 'Olex2 1.5 (Dolomanov et al., 2009)'
_computing_structure_refinement 'XL  (Sheldrick, 2008)'
_diffrn_ambient_temperature 298
_diffrn_detector 'Bruker APEX2 area detector'
_diffrn_detector_area_resol_mean 7.9
_diffrn_detector_type 'CCD area detector'
_diffrn_measured_fraction_theta_full 0.996
_diffrn_measured_fraction_theta_max 0.996
_diffrn_measurement_device 'three-circle diffractometer'
_diffrn_measurement_device_type 'Bruker SMART APEX2 area detector'
_diffrn_measurement_method '\f and \w scans'
_diffrn_radiation_monochromator 'mirror optics'
_diffrn_radiation_probe x-ray
_diffrn_radiation_type MoK\a
_diffrn_radiation_wavelength 0.71073
_diffrn_reflns_av_R_equivalents 0.0438
_diffrn_reflns_av_unetI/netI 0.0333
_diffrn_reflns_Laue_measured_fraction_full 0.996
_diffrn_reflns_Laue_measured_fraction_max 0.996
_diffrn_reflns_limit_h_max 19
_diffrn_reflns_limit_h_min -19
_diffrn_reflns_limit_k_max 9
_diffrn_reflns_limit_k_min -9
_diffrn_reflns_limit_l_max 14
_diffrn_reflns_limit_l_min -16
_diffrn_reflns_number 15953
_diffrn_reflns_point_group_measured_fraction_full 0.996
_diffrn_reflns_point_group_measured_fraction_max 0.996
_diffrn_reflns_theta_full 25.242
_diffrn_reflns_theta_max 26.376
_diffrn_reflns_theta_min 2.604
_diffrn_source 'microfocus sealed X-ray tube'
_diffrn_source_current 1.0
_diffrn_source_power 0.05
_diffrn_source_type 'Incoatec I\ms'
_diffrn_source_voltage 50.0
_diffrn_standards_number 0
_exptl_absorpt_coefficient_mu 0.077
_exptl_absorpt_correction_T_max 0.7454
_exptl_absorpt_correction_T_min 0.5342
_exptl_absorpt_correction_type multi-scan
_exptl_absorpt_process_details
;
SADABS-2016/2 (Bruker,2016/2) was used for absorption correction.
wR2(int) was 0.1410 before and 0.0597 after correction.
The Ratio of minimum to maximum transmission is 0.7167.
The \l/2 correction factor is Not present.
;
_exptl_crystal_colour 'clear colourless'
_exptl_crystal_colour_lustre clear
_exptl_crystal_colour_primary colourless
_exptl_crystal_density_diffrn 1.225
_exptl_crystal_description plank
_exptl_crystal_F_000 592
_exptl_crystal_size_max 0.356
_exptl_crystal_size_mid 0.125
_exptl_crystal_size_min 0.056
_refine_diff_density_max 0.147
_refine_diff_density_min -0.127
_refine_diff_density_rms 0.028
_refine_ls_extinction_method none
_refine_ls_goodness_of_fit_ref 1.122
_refine_ls_hydrogen_treatment constr
_refine_ls_matrix_type full
_refine_ls_number_parameters 193
_refine_ls_number_reflns 3067
_refine_ls_number_restraints 0
_refine_ls_restrained_S_all 1.122
_refine_ls_R_factor_all 0.0789
_refine_ls_R_factor_gt 0.0611
_refine_ls_shift/su_max 0.001
_refine_ls_shift/su_mean 0.000
_refine_ls_structure_factor_coef Fsqd
_refine_ls_weighting_details 'w=1/[\s^2^(Fo^2^)+(0.0475P)^2^+0.4679P] where P=(Fo^2^+2Fc^2^)/3'
_refine_ls_weighting_scheme calc
_refine_ls_wR_factor_gt 0.1422
_refine_ls_wR_factor_ref 0.1519
_reflns_Friedel_coverage 0.000
_reflns_number_gt 2364
_reflns_number_total 3067
_reflns_threshold_expression 'I > 2\s(I)'
_cod_data_source_file d4ob00058g2.cif
_cod_data_source_block agmk_414_0ma_a
_cod_depositor_comments 'Adding full bibliography for 7159839--7159843.cif.'
_cod_database_code 7159840
_shelx_shelxl_version_number 2019/1
_shelx_space_group_comment
;
The symmetry employed for this shelxl refinement is uniquely defined
by the following loop, which should always be used as a source of
symmetry information in preference to the above space-group names.
They are only intended as comments.
;
_shelx_estimated_absorpt_t_max 0.996
_shelx_estimated_absorpt_t_min 0.973
_olex2_refinement_description
;
1.a Aromatic/amide H refined with riding coordinates:
 N3(H3), C4(H4), C5(H5), C11(H11), C12(H12), C14(H14), C15(H15), C16(H16),
 C17(H17)
1.b Idealised Me refined as rotating group:
 C1(H1A,H1B,H1C), C13(H13A,H13B,H13C), C18(H18A,H18B,H18C)
;
_olex2_submission_special_instructions 'No special instructions were received'

loop_
_space_group_symop_operation_xyz
'x, y, z'
'-x, y+1/2, -z+1/2'
'-x, -y, -z'
'x, -y-1/2, z-1/2'

loop_
_atom_site_label
_atom_site_type_symbol
_atom_site_fract_x
_atom_site_fract_y
_atom_site_fract_z
_atom_site_U_iso_or_equiv
_atom_site_adp_type
_atom_site_occupancy
_atom_site_site_symmetry_order
_atom_site_calc_flag
_atom_site_refinement_flags_posn
_atom_site_refinement_flags_adp
_atom_site_refinement_flags_occupancy
_atom_site_disorder_assembly
_atom_site_disorder_group
O1 O 0.53364(9) 0.5786(2) 0.75249(10) 0.0731(5) Uani 1 1 d . . . . .
N2 N 0.50384(11) 0.7669(2) 0.50642(13) 0.0629(5) Uani 1 1 d . . . . .
N3 N 0.56796(11) 0.8167(3) 0.45574(13) 0.0687(5) Uani 1 1 d . . . . .
H3 H 0.560301 0.863812 0.396222 0.082 Uiso 1 1 calc R U . . .
C1 C 0.09499(18) 0.6984(5) 0.7754(2) 0.1046(10) Uani 1 1 d . . . . .
H1A H 0.114595 0.589594 0.812807 0.157 Uiso 1 1 calc R U . . .
H1B H 0.033844 0.705706 0.770542 0.157 Uiso 1 1 calc R U . . .
H1C H 0.119857 0.806657 0.809197 0.157 Uiso 1 1 calc R U . . .
C2 C 0.12165(14) 0.6876(3) 0.66919(19) 0.0765(6) Uani 1 1 d . . . . .
C3 C 0.21848(14) 0.6776(3) 0.67094(16) 0.0630(5) Uani 1 1 d . . . . .
C4 C 0.27460(15) 0.6593(4) 0.75881(17) 0.0764(6) Uani 1 1 d . . . . .
H4 H 0.252969 0.655732 0.820209 0.092 Uiso 1 1 calc R U . . .
C5 C 0.36145(14) 0.6463(3) 0.75787(16) 0.0712(6) Uani 1 1 d . . . . .
H5 H 0.396973 0.632901 0.818515 0.085 Uiso 1 1 calc R U . . .
C6 C 0.39725(13) 0.6527(3) 0.66880(14) 0.0545(5) Uani 1 1 d . . . . .
C7 C 0.49194(13) 0.6385(3) 0.67507(14) 0.0563(5) Uani 1 1 d . . . . .
C8 C 0.54056(12) 0.6994(2) 0.59432(14) 0.0536(5) Uani 1 1 d . . . . .
C9 C 0.63173(13) 0.7062(3) 0.59937(15) 0.0576(5) Uani 1 1 d . . . . .
C10 C 0.64632(13) 0.7854(3) 0.50774(15) 0.0612(5) Uani 1 1 d . . . . .
C11 C 0.72801(15) 0.8214(3) 0.48312(19) 0.0775(7) Uani 1 1 d . . . . .
H11 H 0.736295 0.876015 0.422171 0.093 Uiso 1 1 calc R U . . .
C12 C 0.79513(16) 0.7726(4) 0.5528(2) 0.0865(7) Uani 1 1 d . . . . .
H12 H 0.850529 0.794370 0.538969 0.104 Uiso 1 1 calc R U . . .
C13 C 0.08169(18) 0.5126(5) 0.6188(2) 0.1172(11) Uani 1 1 d . . . . .
H13A H 0.105310 0.405212 0.654650 0.176 Uiso 1 1 calc R U . . .
H13B H 0.093696 0.507232 0.550328 0.176 Uiso 1 1 calc R U . . .
H13C H 0.020969 0.515226 0.619712 0.176 Uiso 1 1 calc R U . . .
C14 C 0.25475(15) 0.6807(4) 0.58208(17) 0.0757(7) Uani 1 1 d . . . . .
H14 H 0.219007 0.690082 0.521349 0.091 Uiso 1 1 calc R U . . .
C15 C 0.34174(14) 0.6705(3) 0.58014(16) 0.0697(6) Uani 1 1 d . . . . .
H15 H 0.363431 0.675630 0.518803 0.084 Uiso 1 1 calc R U . . .
C16 C 0.70248(15) 0.6564(3) 0.66868(18) 0.0750(6) Uani 1 1 d . . . . .
H16 H 0.695123 0.601129 0.729767 0.090 Uiso 1 1 calc R U . . .
C17 C 0.78285(16) 0.6910(4) 0.6442(2) 0.0877(8) Uani 1 1 d . . . . .
H17 H 0.830233 0.659244 0.689683 0.105 Uiso 1 1 calc R U . . .
C18 C 0.08653(18) 0.8604(5) 0.6112(2) 0.1167(11) Uani 1 1 d . . . . .
H18A H 0.026209 0.869908 0.614124 0.175 Uiso 1 1 calc R U . . .
H18B H 0.096696 0.850715 0.542251 0.175 Uiso 1 1 calc R U . . .
H18C H 0.114695 0.968825 0.641073 0.175 Uiso 1 1 calc R U . . .

loop_
_atom_site_aniso_label
_atom_site_aniso_U_11
_atom_site_aniso_U_22
_atom_site_aniso_U_33
_atom_site_aniso_U_23
_atom_site_aniso_U_13
_atom_site_aniso_U_12
O1 0.0782(10) 0.0864(11) 0.0541(8) 0.0083(8) 0.0064(7) 0.0151(8)
N2 0.0665(10) 0.0679(11) 0.0546(9) 0.0010(8) 0.0090(8) 0.0040(8)
N3 0.0721(12) 0.0800(13) 0.0549(10) 0.0091(9) 0.0118(9) 0.0046(9)
C1 0.0842(18) 0.124(3) 0.112(2) -0.0062(18) 0.0372(16) -0.0023(17)
C2 0.0640(13) 0.0777(16) 0.0888(17) -0.0007(13) 0.0140(12) -0.0049(11)
C3 0.0665(13) 0.0541(11) 0.0691(13) -0.0032(10) 0.0113(10) -0.0081(9)
C4 0.0753(15) 0.0932(17) 0.0632(14) 0.0027(12) 0.0182(11) -0.0063(13)
C5 0.0695(14) 0.0887(16) 0.0551(12) 0.0080(11) 0.0067(10) -0.0022(12)
C6 0.0662(12) 0.0443(10) 0.0530(11) -0.0026(8) 0.0081(9) -0.0021(8)
C7 0.0700(13) 0.0476(10) 0.0505(11) -0.0060(8) 0.0047(9) 0.0042(9)
C8 0.0641(12) 0.0469(10) 0.0492(10) -0.0048(8) 0.0051(9) 0.0055(8)
C9 0.0663(12) 0.0501(11) 0.0558(11) -0.0065(9) 0.0053(9) 0.0059(9)
C10 0.0648(12) 0.0600(12) 0.0589(12) -0.0023(9) 0.0091(10) 0.0060(10)
C11 0.0769(15) 0.0795(16) 0.0792(15) 0.0022(12) 0.0222(13) 0.0027(12)
C12 0.0653(15) 0.0947(19) 0.0997(19) -0.0042(15) 0.0122(13) 0.0022(13)
C13 0.0790(18) 0.124(3) 0.150(3) -0.031(2) 0.0197(18) -0.0321(18)
C14 0.0660(14) 0.0961(18) 0.0628(13) 0.0004(12) -0.0002(11) -0.0089(12)
C15 0.0701(14) 0.0870(16) 0.0525(12) -0.0039(11) 0.0100(10) -0.0056(12)
C16 0.0753(15) 0.0805(15) 0.0672(14) 0.0027(12) 0.0017(11) 0.0093(12)
C17 0.0674(15) 0.100(2) 0.0919(18) 0.0022(15) -0.0032(13) 0.0139(13)
C18 0.0848(19) 0.127(3) 0.140(3) 0.033(2) 0.0229(18) 0.0248(18)

loop_
_atom_type_symbol
_atom_type_description
_atom_type_scat_dispersion_real
_atom_type_scat_dispersion_imag
_atom_type_scat_source
C C 0.0033 0.0016 'International Tables Vol C Tables 4.2.6.8 and 6.1.1.4'
H H 0.0000 0.0000 'International Tables Vol C Tables 4.2.6.8 and 6.1.1.4'
N N 0.0061 0.0033 'International Tables Vol C Tables 4.2.6.8 and 6.1.1.4'
O O 0.0106 0.0060 'International Tables Vol C Tables 4.2.6.8 and 6.1.1.4'

loop_
_geom_angle_atom_site_label_1
_geom_angle_atom_site_label_2
_geom_angle_atom_site_label_3
_geom_angle
_geom_angle_site_symmetry_1
_geom_angle_site_symmetry_3
_geom_angle_publ_flag
C8 N2 N3 105.90(17) . . ?
N2 N3 H3 123.4 . . ?
N2 N3 C10 113.20(17) . . ?
C10 N3 H3 123.4 . . ?
H1A C1 H1B 109.5 . . ?
H1A C1 H1C 109.5 . . ?
H1B C1 H1C 109.5 . . ?
C2 C1 H1A 109.5 . . ?
C2 C1 H1B 109.5 . . ?
C2 C1 H1C 109.5 . . ?
C3 C2 C1 112.4(2) . . ?
C3 C2 C13 108.8(2) . . ?
C3 C2 C18 110.0(2) . . ?
C13 C2 C1 107.7(2) . . ?
C13 C2 C18 110.2(3) . . ?
C18 C2 C1 107.6(2) . . ?
C4 C3 C2 123.1(2) . . ?
C4 C3 C14 116.2(2) . . ?
C14 C3 C2 120.6(2) . . ?
C3 C4 H4 119.1 . . ?
C5 C4 C3 121.8(2) . . ?
C5 C4 H4 119.1 . . ?
C4 C5 H5 119.2 . . ?
C4 C5 C6 121.6(2) . . ?
C6 C5 H5 119.2 . . ?
C5 C6 C7 117.86(18) . . ?
C5 C6 C15 117.2(2) . . ?
C15 C6 C7 124.94(18) . . ?
O1 C7 C6 119.64(18) . . ?
O1 C7 C8 116.75(18) . . ?
C8 C7 C6 123.56(17) . . ?
N2 C8 C7 123.25(18) . . ?
N2 C8 C9 110.39(17) . . ?
C9 C8 C7 126.27(18) . . ?
C10 C9 C8 104.51(17) . . ?
C10 C9 C16 118.5(2) . . ?
C16 C9 C8 137.0(2) . . ?
N3 C10 C9 105.99(18) . . ?
N3 C10 C11 131.0(2) . . ?
C11 C10 C9 123.0(2) . . ?
C10 C11 H11 121.6 . . ?
C12 C11 C10 116.7(2) . . ?
C12 C11 H11 121.6 . . ?
C11 C12 H12 119.1 . . ?
C11 C12 C17 121.7(2) . . ?
C17 C12 H12 119.1 . . ?
C2 C13 H13A 109.5 . . ?
C2 C13 H13B 109.5 . . ?
C2 C13 H13C 109.5 . . ?
H13A C13 H13B 109.5 . . ?
H13A C13 H13C 109.5 . . ?
H13B C13 H13C 109.5 . . ?
C3 C14 H14 118.7 . . ?
C15 C14 C3 122.6(2) . . ?
C15 C14 H14 118.7 . . ?
C6 C15 H15 119.7 . . ?
C14 C15 C6 120.6(2) . . ?
C14 C15 H15 119.7 . . ?
C9 C16 H16 120.8 . . ?
C17 C16 C9 118.4(2) . . ?
C17 C16 H16 120.8 . . ?
C12 C17 H17 119.2 . . ?
C16 C17 C12 121.6(2) . . ?
C16 C17 H17 119.2 . . ?
C2 C18 H18A 109.5 . . ?
C2 C18 H18B 109.5 . . ?
C2 C18 H18C 109.5 . . ?
H18A C18 H18B 109.5 . . ?
H18A C18 H18C 109.5 . . ?
H18B C18 H18C 109.5 . . ?

loop_
_geom_bond_atom_site_label_1
_geom_bond_atom_site_label_2
_geom_bond_distance
_geom_bond_site_symmetry_2
_geom_bond_publ_flag
O1 C7 1.232(2) . ?
N2 N3 1.338(2) . ?
N2 C8 1.334(2) . ?
N3 H3 0.8600 . ?
N3 C10 1.357(3) . ?
C1 H1A 0.9600 . ?
C1 H1B 0.9600 . ?
C1 H1C 0.9600 . ?
C1 C2 1.535(4) . ?
C2 C3 1.527(3) . ?
C2 C13 1.528(4) . ?
C2 C18 1.532(4) . ?
C3 C4 1.384(3) . ?
C3 C14 1.385(3) . ?
C4 H4 0.9300 . ?
C4 C5 1.375(3) . ?
C5 H5 0.9300 . ?
C5 C6 1.384(3) . ?
C6 C7 1.489(3) . ?
C6 C15 1.387(3) . ?
C7 C8 1.471(3) . ?
C8 C9 1.432(3) . ?
C9 C10 1.398(3) . ?
C9 C16 1.403(3) . ?
C10 C11 1.395(3) . ?
C11 H11 0.9300 . ?
C11 C12 1.364(3) . ?
C12 H12 0.9300 . ?
C12 C17 1.393(4) . ?
C13 H13A 0.9600 . ?
C13 H13B 0.9600 . ?
C13 H13C 0.9600 . ?
C14 H14 0.9300 . ?
C14 C15 1.378(3) . ?
C15 H15 0.9300 . ?
C16 H16 0.9300 . ?
C16 C17 1.373(3) . ?
C17 H17 0.9300 . ?
C18 H18A 0.9600 . ?
C18 H18B 0.9600 . ?
C18 H18C 0.9600 . ?

loop_
_geom_torsion_atom_site_label_1
_geom_torsion_atom_site_label_2
_geom_torsion_atom_site_label_3
_geom_torsion_atom_site_label_4
_geom_torsion
_geom_torsion_site_symmetry_1
_geom_torsion_site_symmetry_2
_geom_torsion_site_symmetry_3
_geom_torsion_site_symmetry_4
_geom_torsion_publ_flag
O1 C7 C8 N2 179.85(18) . . . . ?
O1 C7 C8 C9 -4.1(3) . . . . ?
N2 N3 C10 C9 0.9(2) . . . . ?
N2 N3 C10 C11 -178.3(2) . . . . ?
N2 C8 C9 C10 0.7(2) . . . . ?
N2 C8 C9 C16 -179.3(2) . . . . ?
N3 N2 C8 C7 176.42(17) . . . . ?
N3 N2 C8 C9 -0.2(2) . . . . ?
N3 C10 C11 C12 -180.0(2) . . . . ?
C1 C2 C3 C4 6.8(3) . . . . ?
C1 C2 C3 C14 -175.3(2) . . . . ?
C2 C3 C4 C5 178.5(2) . . . . ?
C2 C3 C14 C15 -179.5(2) . . . . ?
C3 C4 C5 C6 0.7(4) . . . . ?
C3 C14 C15 C6 1.3(4) . . . . ?
C4 C3 C14 C15 -1.4(3) . . . . ?
C4 C5 C6 C7 179.7(2) . . . . ?
C4 C5 C6 C15 -0.8(3) . . . . ?
C5 C6 C7 O1 17.2(3) . . . . ?
C5 C6 C7 C8 -160.40(19) . . . . ?
C5 C6 C15 C14 -0.2(3) . . . . ?
C6 C7 C8 N2 -2.5(3) . . . . ?
C6 C7 C8 C9 173.56(17) . . . . ?
C7 C6 C15 C14 179.3(2) . . . . ?
C7 C8 C9 C10 -175.80(18) . . . . ?
C7 C8 C9 C16 4.2(4) . . . . ?
C8 N2 N3 C10 -0.4(2) . . . . ?
C8 C9 C10 N3 -0.9(2) . . . . ?
C8 C9 C10 C11 178.31(19) . . . . ?
C8 C9 C16 C17 -178.7(2) . . . . ?
C9 C10 C11 C12 1.0(3) . . . . ?
C9 C16 C17 C12 -0.4(4) . . . . ?
C10 C9 C16 C17 1.3(3) . . . . ?
C10 C11 C12 C17 -0.1(4) . . . . ?
C11 C12 C17 C16 -0.2(4) . . . . ?
C13 C2 C3 C4 -112.4(3) . . . . ?
C13 C2 C3 C14 65.5(3) . . . . ?
C14 C3 C4 C5 0.4(3) . . . . ?
C15 C6 C7 O1 -162.3(2) . . . . ?
C15 C6 C7 C8 20.1(3) . . . . ?
C16 C9 C10 N3 179.13(18) . . . . ?
C16 C9 C10 C11 -1.7(3) . . . . ?
C18 C2 C3 C4 126.7(3) . . . . ?
C18 C2 C3 C14 -55.3(3) . . . . ?
